data_4110539
loop_
_publ_author_name
'Vladimir V. Grushin'
'William J. Marshall'

_publ_section_title
;
 Unexpected H2O-Induced Ar-X Activation with Trifluoromethylpalladium(II)
 Aryls
;
_journal_name_full 'Journal of the American Chemical Society'
_journal_page_first 4632
_journal_page_last 4641
_journal_paper_doi 10.1021/ja0602389
_journal_volume 128
_journal_year 2006
_chemical_formula_sum 'C13 H21 F3 N2 Pd'
_chemical_formula_weight 368.72
_chemical_name_systematic
;
 ?
;
_space_group_IT_number 14
_symmetry_cell_setting monoclinic
_symmetry_space_group_name_Hall '-P 2yn'
_symmetry_space_group_name_H-M 'P 1 21/n 1'
_atom_sites_solution_hydrogens geom
_atom_sites_solution_primary direct
_atom_sites_solution_secondary difmap
_audit_creation_method SHELXL-97
_cell_angle_alpha 90.00
_cell_angle_beta 110.163(5)
_cell_angle_gamma 90.00
_cell_formula_units_Z 4
_cell_length_a 8.361(3)
_cell_length_b 16.466(6)
_cell_length_c 11.389(4)
_cell_measurement_temperature 293(2)
_cell_volume 1471.9(9)
_computing_cell_refinement 'Bruker XSCANS'
_computing_data_collection 'Bruker XSCANS'
_computing_data_reduction 'Bruker SHELXTL'
_computing_molecular_graphics 'Bruker SHELXTL'
_computing_publication_material 'Bruker SHELXTL'
_computing_structure_refinement 'SHELXL-97 (Sheldrick, 1997)'
_computing_structure_solution 'SHELXS-97 (Sheldrick, 1990)'
_diffrn_ambient_temperature 293(2)
_diffrn_measured_fraction_theta_full 0.994
_diffrn_measured_fraction_theta_max 0.994
_diffrn_measurement_device_type 'Bruker P4'
_diffrn_measurement_method '\w scans'
_diffrn_radiation_monochromator graphite
_diffrn_radiation_source 'fine-focus sealed tube'
_diffrn_radiation_type MoK\a
_diffrn_radiation_wavelength 0.71073
_diffrn_reflns_av_R_equivalents 0.0278
_diffrn_reflns_av_sigmaI/netI 0.0153
_diffrn_reflns_limit_h_max 11
_diffrn_reflns_limit_h_min -11
_diffrn_reflns_limit_k_max 22
_diffrn_reflns_limit_k_min -22
_diffrn_reflns_limit_l_max 15
_diffrn_reflns_limit_l_min -15
_diffrn_reflns_number 27438
_diffrn_reflns_theta_full 29.22
_diffrn_reflns_theta_max 29.22
_diffrn_reflns_theta_min 2.27
_exptl_absorpt_coefficient_mu 1.282
_exptl_absorpt_correction_type none
_exptl_crystal_colour colourless
_exptl_crystal_density_diffrn 1.664
_exptl_crystal_description iregblok
_exptl_crystal_F_000 744
_exptl_crystal_size_max 0.280
_exptl_crystal_size_mid 0.280
_exptl_crystal_size_min 0.190
_refine_diff_density_max 0.715
_refine_diff_density_min -0.523
_refine_diff_density_rms 0.064
_refine_ls_extinction_method none
_refine_ls_goodness_of_fit_ref 1.068
_refine_ls_hydrogen_treatment riding
_refine_ls_matrix_type full
_refine_ls_number_parameters 176
_refine_ls_number_reflns 3973
_refine_ls_number_restraints 0
_refine_ls_restrained_S_all 1.068
_refine_ls_R_factor_all 0.0193
_refine_ls_R_factor_gt 0.0183
_refine_ls_shift/su_max 0.001
_refine_ls_shift/su_mean 0.000
_refine_ls_structure_factor_coef Fsqd
_refine_ls_weighting_details 'calc w=1/[\s^2^(Fo^2^)+(0.0221P)^2^+0.7210P] where P=(Fo^2^+2Fc^2^)/3'
_refine_ls_weighting_scheme calc
_refine_ls_wR_factor_gt 0.0467
_refine_ls_wR_factor_ref 0.0473
_reflns_number_gt 3795
_reflns_number_total 3973
_reflns_threshold_expression >2sigma(I)
_cod_data_source_file ja0602389si20060112_095501_5.cif
_cod_data_source_block 04312
_cod_original_cell_volume 1471.8(9)
_cod_database_code 4110539

loop_
_symmetry_equiv_pos_as_xyz
'x, y, z'
'-x+1/2, y+1/2, -z+1/2'
'-x, -y, -z'
'x-1/2, -y-1/2, z-1/2'

loop_
_atom_site_label
_atom_site_type_symbol
_atom_site_fract_x
_atom_site_fract_y
_atom_site_fract_z
_atom_site_U_iso_or_equiv
_atom_site_adp_type
_atom_site_occupancy
_atom_site_symmetry_multiplicity
_atom_site_calc_flag
_atom_site_refinement_flags
Pd1 Pd 0.887091(11) 0.204192(6) 0.322635(9) 0.01832(4) Uani 1 1 d .
N1 N 0.70374(14) 0.11111(8) 0.33259(12) 0.0253(2) Uani 1 1 d .
F1 F 1.14629(12) 0.14683(6) 0.22906(9) 0.0346(2) Uani 1 1 d .
C1 C 0.5747(2) 0.15658(12) 0.3696(2) 0.0441(4) Uani 1 1 d .
H1A H 0.6189 0.1666 0.4590 0.053 Uiso 1 1 calc R
H1B H 0.4724 0.1239 0.3513 0.053 Uiso 1 1 calc R
N2 N 0.68488(15) 0.28623(7) 0.32430(12) 0.0242(2) Uani 1 1 d .
F2 F 1.21012(12) 0.12538(6) 0.42623(9) 0.0385(2) Uani 1 1 d .
C2 C 0.5306(2) 0.23563(11) 0.3020(2) 0.0405(4) Uani 1 1 d .
H2A H 0.4774 0.2256 0.2130 0.049 Uiso 1 1 calc R
H2B H 0.4496 0.2646 0.3304 0.049 Uiso 1 1 calc R
F3 F 1.02717(13) 0.05000(6) 0.29263(11) 0.0422(2) Uani 1 1 d .
C3 C 0.7738(2) 0.04823(10) 0.42957(15) 0.0315(3) Uani 1 1 d .
H3A H 0.6831 0.0138 0.4337 0.047 Uiso 1 1 calc R
H3B H 0.8275 0.0739 0.5092 0.047 Uiso 1 1 calc R
H3C H 0.8561 0.0162 0.4088 0.047 Uiso 1 1 calc R
C4 C 0.6260(2) 0.06971(12) 0.21152(16) 0.0411(4) Uani 1 1 d .
H4A H 0.5400 0.0327 0.2168 0.062 Uiso 1 1 calc R
H4B H 0.7121 0.0402 0.1913 0.062 Uiso 1 1 calc R
H4C H 0.5753 0.1093 0.1476 0.062 Uiso 1 1 calc R
C5 C 0.7304(2) 0.32940(15) 0.44457(18) 0.0484(5) Uani 1 1 d .
H5A H 0.6377 0.3638 0.4444 0.073 Uiso 1 1 calc R
H5B H 0.8301 0.3619 0.4564 0.073 Uiso 1 1 calc R
H5C H 0.7532 0.2907 0.5113 0.073 Uiso 1 1 calc R
C6 C 0.6438(2) 0.34876(11) 0.22452(18) 0.0386(4) Uani 1 1 d .
H6A H 0.5511 0.3817 0.2285 0.058 Uiso 1 1 calc R
H6B H 0.6119 0.3227 0.1443 0.058 Uiso 1 1 calc R
H6C H 0.7419 0.3824 0.2361 0.058 Uiso 1 1 calc R
C7 C 1.07352(17) 0.13050(9) 0.31721(13) 0.0239(3) Uani 1 1 d .
C8 C 1.04951(18) 0.29387(8) 0.32649(14) 0.0216(3) Uani 1 1 d .
C9 C 1.04563(19) 0.33667(10) 0.21913(14) 0.0278(3) Uani 1 1 d .
H9A H 0.9707 0.3204 0.1414 0.033 Uiso 1 1 calc R
C10 C 1.1520(2) 0.40306(10) 0.22683(16) 0.0311(3) Uani 1 1 d .
H10A H 1.1463 0.4309 0.1545 0.037 Uiso 1 1 calc R
C11 C 1.2660(2) 0.42805(9) 0.34107(17) 0.0327(3) Uani 1 1 d .
H11A H 1.3358 0.4728 0.3459 0.039 Uiso 1 1 calc R
C12 C 1.27474(19) 0.38565(10) 0.44784(15) 0.0311(3) Uani 1 1 d .
H12A H 1.3516 0.4016 0.5250 0.037 Uiso 1 1 calc R
C13 C 1.16885(18) 0.31910(9) 0.44015(14) 0.0255(3) Uani 1 1 d .
H13A H 1.1778 0.2906 0.5127 0.031 Uiso 1 1 calc R

loop_
_atom_site_aniso_label
_atom_site_aniso_U_11
_atom_site_aniso_U_22
_atom_site_aniso_U_33
_atom_site_aniso_U_23
_atom_site_aniso_U_13
_atom_site_aniso_U_12
Pd1 0.01479(6) 0.01998(6) 0.02090(6) 0.00141(3) 0.00706(4) 0.00101(3)
N1 0.0182(5) 0.0253(6) 0.0322(6) 0.0065(5) 0.0082(4) 0.0000(4)
F1 0.0338(5) 0.0401(5) 0.0389(5) 0.0021(4) 0.0241(4) 0.0061(4)
C1 0.0283(8) 0.0431(10) 0.0710(13) 0.0161(9) 0.0300(8) 0.0069(7)
N2 0.0196(5) 0.0272(6) 0.0253(6) 0.0004(4) 0.0073(4) 0.0037(4)
F2 0.0282(4) 0.0474(6) 0.0346(5) 0.0035(4) 0.0042(4) 0.0162(4)
C2 0.0214(7) 0.0391(9) 0.0613(11) 0.0091(8) 0.0147(7) 0.0047(6)
F3 0.0399(5) 0.0242(5) 0.0729(7) -0.0091(5) 0.0327(5) -0.0017(4)
C3 0.0298(7) 0.0338(8) 0.0309(7) 0.0087(6) 0.0104(6) -0.0001(6)
C4 0.0382(9) 0.0431(10) 0.0327(8) 0.0072(7) 0.0002(6) -0.0175(7)
C5 0.0334(8) 0.0705(14) 0.0361(9) -0.0204(9) 0.0052(7) 0.0162(9)
C6 0.0388(8) 0.0339(8) 0.0461(10) 0.0125(7) 0.0185(7) 0.0163(7)
C7 0.0206(6) 0.0244(6) 0.0287(7) 0.0005(5) 0.0110(5) 0.0019(5)
C8 0.0200(6) 0.0208(6) 0.0264(7) 0.0007(5) 0.0112(5) 0.0008(4)
C9 0.0274(7) 0.0317(7) 0.0264(7) 0.0040(6) 0.0120(5) 0.0029(5)
C10 0.0357(8) 0.0281(7) 0.0378(8) 0.0101(6) 0.0230(6) 0.0055(6)
C11 0.0311(7) 0.0236(7) 0.0523(10) -0.0001(6) 0.0258(7) -0.0025(5)
C12 0.0266(7) 0.0320(8) 0.0366(8) -0.0068(6) 0.0135(6) -0.0066(6)
C13 0.0258(6) 0.0273(7) 0.0254(7) 0.0015(5) 0.0115(5) -0.0023(5)

loop_
_atom_type_symbol
_atom_type_description
_atom_type_scat_dispersion_real
_atom_type_scat_dispersion_imag
_atom_type_scat_source
C C 0.0033 0.0016 'International Tables Vol C Tables 4.2.6.8 and 6.1.1.4'
H H 0.0000 0.0000 'International Tables Vol C Tables 4.2.6.8 and 6.1.1.4'
N N 0.0061 0.0033 'International Tables Vol C Tables 4.2.6.8 and 6.1.1.4'
F F 0.0171 0.0103 'International Tables Vol C Tables 4.2.6.8 and 6.1.1.4'
Pd Pd -0.9988 1.0072 'International Tables Vol C Tables 4.2.6.8 and 6.1.1.4'

loop_
_geom_angle_atom_site_label_1
_geom_angle_atom_site_label_2
_geom_angle_atom_site_label_3
_geom_angle
C7 Pd1 C8 85.28(6)
C7 Pd1 N2 178.44(5)
C8 Pd1 N2 93.76(6)
C7 Pd1 N1 98.27(6)
C8 Pd1 N1 174.75(5)
N2 Pd1 N1 82.77(5)
C4 N1 C3 107.96(13)
C4 N1 C1 111.64(14)
C3 N1 C1 106.23(13)
C4 N1 Pd1 111.39(10)
C3 N1 Pd1 115.01(9)
C1 N1 Pd1 104.51(10)
N1 C1 C2 111.51(14)
C5 N2 C2 111.19(15)
C5 N2 C6 107.16(15)
C2 N2 C6 107.52(13)
C5 N2 Pd1 110.88(10)
C2 N2 Pd1 106.46(10)
C6 N2 Pd1 113.63(10)
N2 C2 C1 110.88(14)
F1 C7 F2 103.56(11)
F1 C7 F3 101.79(11)
F2 C7 F3 102.27(11)
F1 C7 Pd1 116.97(10)
F2 C7 Pd1 115.22(10)
F3 C7 Pd1 114.99(9)
C13 C8 C9 116.93(13)
C13 C8 Pd1 120.22(10)
C9 C8 Pd1 122.79(11)
C10 C9 C8 121.15(14)
C11 C10 C9 120.69(14)
C12 C11 C10 119.17(14)
C11 C12 C13 120.16(15)
C12 C13 C8 121.85(14)

loop_
_geom_bond_atom_site_label_1
_geom_bond_atom_site_label_2
_geom_bond_distance
Pd1 C7 1.9930(14)
Pd1 C8 1.9964(14)
Pd1 N2 2.1692(13)
Pd1 N1 2.1981(13)
N1 C4 1.473(2)
N1 C3 1.4795(19)
N1 C1 1.489(2)
F1 C7 1.3680(16)
C1 C2 1.492(3)
N2 C5 1.472(2)
N2 C2 1.482(2)
N2 C6 1.483(2)
F2 C7 1.3695(17)
F3 C7 1.3822(17)
C8 C13 1.398(2)
C8 C9 1.402(2)
C9 C10 1.393(2)
C10 C11 1.384(2)
C11 C12 1.382(2)
C12 C13 1.392(2)

loop_
_geom_torsion_atom_site_label_1
_geom_torsion_atom_site_label_2
_geom_torsion_atom_site_label_3
_geom_torsion_atom_site_label_4
_geom_torsion
C7 Pd1 N1 C4 -73.23(12)
C8 Pd1 N1 C4 154.4(5)
N2 Pd1 N1 C4 105.61(11)
C7 Pd1 N1 C3 50.01(11)
C8 Pd1 N1 C3 -82.3(6)
N2 Pd1 N1 C3 -131.15(11)
C7 Pd1 N1 C1 166.08(11)
C8 Pd1 N1 C1 33.7(6)
N2 Pd1 N1 C1 -15.08(11)
C4 N1 C1 C2 -78.98(19)
C3 N1 C1 C2 163.57(16)
Pd1 N1 C1 C2 41.55(18)
C7 Pd1 N2 C5 -119.1(19)
C8 Pd1 N2 C5 -67.50(14)
N1 Pd1 N2 C5 108.54(13)
C7 Pd1 N2 C2 119.8(19)
C8 Pd1 N2 C2 171.42(11)
N1 Pd1 N2 C2 -12.53(11)
C7 Pd1 N2 C6 2(2)
C8 Pd1 N2 C6 53.27(12)
N1 Pd1 N2 C6 -130.69(12)
C5 N2 C2 C1 -81.65(19)
C6 N2 C2 C1 161.33(16)
Pd1 N2 C2 C1 39.22(18)
N1 C1 C2 N2 -57.1(2)
C8 Pd1 C7 F1 -50.65(11)
N2 Pd1 C7 F1 1(2)
N1 Pd1 C7 F1 133.24(10)
C8 Pd1 C7 F2 71.39(11)
N2 Pd1 C7 F2 123.1(19)
N1 Pd1 C7 F2 -104.72(10)
C8 Pd1 C7 F3 -170.01(11)
N2 Pd1 C7 F3 -118.3(19)
N1 Pd1 C7 F3 13.88(11)
C7 Pd1 C8 C13 -85.66(12)
N2 Pd1 C8 C13 95.56(11)
N1 Pd1 C8 C13 47.1(6)
C7 Pd1 C8 C9 97.33(12)
N2 Pd1 C8 C9 -81.45(12)
N1 Pd1 C8 C9 -129.9(5)
C13 C8 C9 C10 -2.3(2)
Pd1 C8 C9 C10 174.83(11)
C8 C9 C10 C11 0.7(2)
C9 C10 C11 C12 0.8(2)
C10 C11 C12 C13 -0.6(2)
C11 C12 C13 C8 -1.1(2)
C9 C8 C13 C12 2.5(2)
Pd1 C8 C13 C12 -174.68(11)
